data_4301457
loop_
_publ_author_name
'Margaret-Jane Crawford'
'Konstantin Karaghiosoff'
'Thomas M. Klap\"otke'
'Franz A. Martin'

_publ_contact_author_address
;
Department Chemie
Ludwig-Maximilians Universit\"at
Butenandtstra\&se 5-13 (Haus D)
D-81377 M\"unchen
Bundesrepublik Deutschland
;
_publ_contact_author_email tmk@cup.uni-muenchen.de
_publ_contact_author_fax +49-89-2180-77491
_publ_contact_author_name 'Thomas M. Klapo\"tke'
_publ_contact_author_phone +49-89-2180-77492
_publ_section_title
;
Synthesis and Characterization of 4,5-Dicyano-2H-1,2,3-triazole and Its
Sodium, Ammonium, and Guanidinium Salts
;
_journal_name_full 'Inorganic Chemistry'
_journal_page_first 1731
_journal_page_last 1743
_journal_paper_doi 10.1021/ic801793p
_journal_volume 48
_journal_year 2009
_chemical_formula_moiety 'C H9 N6, C4 N5'
_chemical_formula_sum 'C5 H9 N11'
_chemical_formula_weight 223.2
_chemical_melting_point 169
_chemical_name_common 'Triaminoguanidinium 4,5-dicyano-1,2,3-triazolate'
_chemical_name_systematic 'Triaminoguanidinium 4,5-dicyano-1,2,3-triazolate'
_space_group_IT_number 15
_symmetry_cell_setting monoclinic
_symmetry_Int_Tables_number 15
_symmetry_space_group_name_Hall '-C 2yc'
_symmetry_space_group_name_H-M 'C 1 2/c 1'
_atom_sites_solution_hydrogens geom
_atom_sites_solution_primary direct
_atom_sites_solution_secondary difmap
_audit_creation_method SHELXL-97
_cell_angle_alpha 90.00
_cell_angle_beta 115.239(10)
_cell_angle_gamma 90.00
_cell_formula_units_Z 8
_cell_length_a 14.0789(14)
_cell_length_b 11.5790(11)
_cell_length_c 13.5840(14)
_cell_measurement_reflns_used 2928
_cell_measurement_temperature 200(2)
_cell_measurement_theta_max 30.1
_cell_measurement_theta_min 4.6
_cell_volume 2003.1(4)
_computing_cell_refinement
;
CrysAlis RED, Oxford Diffraction Ltd.,
Version 1.171.27p5 beta (release 01-04-2005 CrysAlis171 .NET)
(compiled Apr  1 2005,17:53:34)
;
_computing_data_collection
;
CrysAlis CCD, Oxford Diffraction Ltd.,
Version 1.171.27p5 beta (release 01-04-2005 CrysAlis171 .NET)
(compiled Apr  1 2005,17:53:34)
;
_computing_data_reduction
;
CrysAlis RED, Oxford Diffraction Ltd.,
Version 1.171.27p5 beta (release 01-04-2005 CrysAlis171 .NET)
(compiled Apr  1 2005,17:53:34)
;
_computing_molecular_graphics
;
 ORTEP (M. N. Burnett, C. K. Johnson, ORTEP-III: Oak Ridge Thermal Ellipsoid
 Plot Program for Crystal Structure Illustrations, Oak Ridge National
 Laboratory Report ORNL-6895, 1996). Windows version (L. J. Farrugia, Univ.
 Glasgow) used --- SCHAKAL (E. Keller, University of  Freiburg (Breisgau),
 Germany, 1995)'
;
_computing_publication_material
;PLATON (A. L. Spek, Acta Crystallogr, Sect. A, 1990, 46, C34, 1995 version).
 --- T.B.Cohen, Pure Appl. Chem. 1996,68,2339-2359 (atomic masses).
;
_computing_structure_refinement 'SHELXL-97 (Sheldrick, 1997)'
_computing_structure_solution 'SHELXS-97 (Sheldrick, 1997)'
_diffrn_ambient_temperature 200(2)
_diffrn_detector_area_resol_mean 15.9809
_diffrn_measured_fraction_theta_full 0.997
_diffrn_measured_fraction_theta_max 0.997
_diffrn_measurement_device 'CCD camera on \k-goniostat'
_diffrn_measurement_device_type KappaCCD
_diffrn_measurement_method omega-scan
_diffrn_radiation_monochromator graphite
_diffrn_radiation_source 'Spellman generator'
_diffrn_radiation_type 'Mo K\a'
_diffrn_radiation_wavelength 0.71073
_diffrn_reflns_av_R_equivalents 0.0735
_diffrn_reflns_av_sigmaI/netI 0.0599
_diffrn_reflns_limit_h_max 19
_diffrn_reflns_limit_h_min -19
_diffrn_reflns_limit_k_max 16
_diffrn_reflns_limit_k_min -16
_diffrn_reflns_limit_l_max 19
_diffrn_reflns_limit_l_min -19
_diffrn_reflns_number 13317
_diffrn_reflns_theta_full 30.06
_diffrn_reflns_theta_max 30.06
_diffrn_reflns_theta_min 4.57
_exptl_absorpt_coefficient_mu 0.111
_exptl_absorpt_correction_type none
_exptl_crystal_colour colourless
_exptl_crystal_density_diffrn 1.480
_exptl_crystal_density_method 'not measured'
_exptl_crystal_description blocks
_exptl_crystal_F_000 927
_exptl_crystal_size_max 0.05
_exptl_crystal_size_mid 0.04
_exptl_crystal_size_min 0.04
_refine_diff_density_max 0.217
_refine_diff_density_min -0.222
_refine_diff_density_rms 0.047
_refine_ls_extinction_method none
_refine_ls_goodness_of_fit_ref 1.215
_refine_ls_hydrogen_treatment mixed
_refine_ls_matrix_type full
_refine_ls_number_parameters 153
_refine_ls_number_reflns 2928
_refine_ls_number_restraints 0
_refine_ls_restrained_S_all 1.215
_refine_ls_R_factor_all 0.1335
_refine_ls_R_factor_gt 0.0817
_refine_ls_shift/su_max 0.000
_refine_ls_shift/su_mean 0.000
_refine_ls_structure_factor_coef Fsqd
_refine_ls_weighting_details 'calc w=1/[\s^2^(Fo^2^)+(0.0476P)^2^+0.1389P] where P=(Fo^2^+2Fc^2^)/3'
_refine_ls_weighting_scheme calc
_refine_ls_wR_factor_gt 0.1325
_refine_ls_wR_factor_ref 0.1552
_reflns_number_gt 2058
_reflns_number_total 2928
_reflns_threshold_expression >2sigma(I)
_cod_data_source_file ic801793p_si_001_7.cif
_cod_data_source_block ax109
_cod_original_cell_volume 2003.1(3)
_cod_original_sg_symbol_H-M 'C 2/c'
_cod_database_code 4301457

loop_
_symmetry_equiv_pos_as_xyz
'x, y, z'
'-x, y, -z+1/2'
'x+1/2, y+1/2, z'
'-x+1/2, y+1/2, -z+1/2'
'-x, -y, -z'
'x, -y, z-1/2'
'-x+1/2, -y+1/2, -z'
'x+1/2, -y+1/2, z-1/2'

loop_
_atom_site_label
_atom_site_type_symbol
_atom_site_fract_x
_atom_site_fract_y
_atom_site_fract_z
_atom_site_U_iso_or_equiv
_atom_site_adp_type
_atom_site_occupancy
_atom_site_symmetry_multiplicity
_atom_site_calc_flag
_atom_site_refinement_flags
_atom_site_disorder_assembly
_atom_site_disorder_group
N7 N 0.51525(14) 0.19941(17) 0.12095(16) 0.0278(4) Uani 1 1 d . . .
N8 N 0.41153(14) 0.04634(15) 0.12259(17) 0.0296(5) Uani 1 1 d . . .
H8 H 0.4577 -0.0054 0.1259 0.036 Uiso 1 1 d R . .
N6 N 0.35051(14) 0.23236(15) 0.11123(16) 0.0278(4) Uani 1 1 d . . .
H6 H 0.2967 0.2060 0.1221 0.033 Uiso 1 1 d R . .
N9 N 0.37242(16) 0.35127(16) 0.11347(19) 0.0337(5) Uani 1 1 d . . .
H9A H 0.3616 0.3784 0.1679 0.040 Uiso 1 1 d R . .
N10 N 0.59419(14) 0.12025(16) 0.12896(17) 0.0334(5) Uani 1 1 d . . .
H10B H 0.5977 0.1056 0.0599 0.040 Uiso 1 1 d R . .
H10A H 0.6539 0.1468 0.1788 0.040 Uiso 1 1 d R . .
N11 N 0.31760(14) 0.00806(16) 0.12589(17) 0.0323(5) Uani 1 1 d . . .
H11B H 0.2870 -0.0491 0.0673 0.039 Uiso 1 1 d R . .
H11A H 0.3370 -0.0278 0.2067 0.039 Uiso 1 1 d R . .
C5 C 0.42599(16) 0.15898(18) 0.11838(17) 0.0228(5) Uani 1 1 d . . .
N4 N -0.18401(17) 0.1401(2) 0.08869(18) 0.0435(6) Uani 1 1 d . . .
N1 N 0.02683(15) 0.32815(16) 0.13532(17) 0.0336(5) Uani 1 1 d . . .
N2 N 0.12838(16) 0.33237(17) 0.15418(18) 0.0362(5) Uani 1 1 d . . .
N3 N 0.16661(15) 0.22626(16) 0.15530(16) 0.0311(5) Uani 1 1 d . . .
N5 N 0.10623(16) -0.06803(18) 0.1320(2) 0.0433(6) Uani 1 1 d . . .
C3 C -0.10308(18) 0.1757(2) 0.10366(19) 0.0294(5) Uani 1 1 d . . .
C1 C -0.00077(17) 0.21555(19) 0.12377(18) 0.0258(5) Uani 1 1 d . . .
C2 C 0.08665(17) 0.15185(18) 0.13583(18) 0.0268(5) Uani 1 1 d . . .
C4 C 0.09876(17) 0.0305(2) 0.1336(2) 0.0295(5) Uani 1 1 d . . .
H7 H 0.523(2) 0.278(2) 0.117(2) 0.056(9) Uiso 1 1 d . . .
H9B H 0.322(2) 0.383(3) 0.053(2) 0.055(9) Uiso 1 1 d . . .

loop_
_atom_site_aniso_label
_atom_site_aniso_U_11
_atom_site_aniso_U_22
_atom_site_aniso_U_33
_atom_site_aniso_U_23
_atom_site_aniso_U_13
_atom_site_aniso_U_12
N7 0.0231(10) 0.0224(10) 0.0405(12) 0.0018(8) 0.0159(8) 0.0002(7)
N8 0.0230(10) 0.0219(10) 0.0453(12) 0.0010(9) 0.0158(9) 0.0026(7)
N6 0.0260(10) 0.0201(10) 0.0394(12) 0.0004(8) 0.0158(9) -0.0003(7)
N9 0.0343(11) 0.0222(10) 0.0454(13) 0.0002(9) 0.0177(10) 0.0042(8)
N10 0.0259(10) 0.0355(11) 0.0409(12) 0.0030(9) 0.0163(9) 0.0065(8)
N11 0.0257(10) 0.0265(10) 0.0441(12) -0.0027(9) 0.0144(9) -0.0046(8)
C5 0.0218(10) 0.0229(11) 0.0208(11) -0.0002(8) 0.0063(8) -0.0002(8)
N4 0.0339(12) 0.0525(14) 0.0463(13) -0.0054(11) 0.0192(10) -0.0035(10)
N1 0.0320(11) 0.0282(11) 0.0428(13) -0.0033(9) 0.0182(9) 0.0018(9)
N2 0.0351(11) 0.0264(11) 0.0525(14) -0.0041(9) 0.0238(10) 0.0004(9)
N3 0.0305(11) 0.0229(10) 0.0437(12) -0.0023(9) 0.0193(9) -0.0020(8)
N5 0.0383(12) 0.0270(11) 0.0701(17) -0.0005(10) 0.0283(12) -0.0031(9)
C3 0.0281(12) 0.0320(12) 0.0294(12) -0.0009(10) 0.0136(10) 0.0017(10)
C1 0.0267(11) 0.0241(11) 0.0271(12) -0.0010(9) 0.0120(9) 0.0017(9)
C2 0.0277(11) 0.0227(11) 0.0327(13) -0.0001(9) 0.0155(10) -0.0002(9)
C4 0.0223(11) 0.0276(12) 0.0401(14) 0.0013(10) 0.0148(10) -0.0024(9)

loop_
_atom_type_symbol
_atom_type_description
_atom_type_scat_dispersion_real
_atom_type_scat_dispersion_imag
_atom_type_scat_source
C C 0.0030 0.0020 'International Tables Vol C Tables 4.2.6.8 and 6.1.1.4'
H H 0.0000 0.0000 'International Tables Vol C Tables 4.2.6.8 and 6.1.1.4'
N N 0.0060 0.0030 'International Tables Vol C Tables 4.2.6.8 and 6.1.1.4'

loop_
_geom_angle_atom_site_label_1
_geom_angle_atom_site_label_2
_geom_angle_atom_site_label_3
_geom_angle
_geom_angle_site_symmetry_1
_geom_angle_site_symmetry_3
_geom_angle_publ_flag
C5 N7 N10 118.65(19) . . ?
C5 N7 H7 119.0(18) . . ?
N10 N7 H7 122.3(18) . . ?
C5 N8 N11 118.23(17) . . ?
C5 N8 H8 123.7 . . ?
N11 N8 H8 118.0 . . ?
C5 N6 N9 117.49(18) . . ?
C5 N6 H6 118.7 . . ?
N9 N6 H6 121.9 . . ?
N6 N9 H9A 104.7 . . ?
N6 N9 H9B 107.6(19) . . ?
H9A N9 H9B 105.5 . . ?
N7 N10 H10B 113.7 . . ?
N7 N10 H10A 107.2 . . ?
H10B N10 H10A 112.2 . . ?
N8 N11 H11B 106.2 . . ?
N8 N11 H11A 108.3 . . ?
H11B N11 H11A 113.1 . . ?
N8 C5 N7 120.5(2) . . ?
N8 C5 N6 119.92(19) . . ?
N7 C5 N6 119.61(19) . . ?
N2 N1 C1 106.72(18) . . ?
N3 N2 N1 111.05(18) . . ?
N2 N3 C2 106.60(18) . . ?
N4 C3 C1 177.7(3) . . ?
N1 C1 C2 107.68(19) . . ?
N1 C1 C3 123.5(2) . . ?
C2 C1 C3 128.8(2) . . ?
N3 C2 C1 107.95(19) . . ?
N3 C2 C4 122.6(2) . . ?
C1 C2 C4 129.4(2) . . ?
N5 C4 C2 178.3(2) . . ?

loop_
_geom_bond_atom_site_label_1
_geom_bond_atom_site_label_2
_geom_bond_distance
_geom_bond_site_symmetry_2
_geom_bond_publ_flag
N7 C5 1.327(3) . ?
N7 N10 1.409(2) . ?
N7 H7 0.92(3) . ?
N8 C5 1.325(3) . ?
N8 N11 1.413(2) . ?
N8 H8 0.8711 . ?
N6 C5 1.331(3) . ?
N6 N9 1.408(3) . ?
N6 H6 0.8857 . ?
N9 H9A 0.8736 . ?
N9 H9B 0.90(3) . ?
N10 H10B 0.9760 . ?
N10 H10A 0.8797 . ?
N11 H11B 0.9822 . ?
N11 H11A 1.0942 . ?
N4 C3 1.145(3) . ?
N1 N2 1.342(3) . ?
N1 C1 1.350(3) . ?
N2 N3 1.339(3) . ?
N3 C2 1.351(3) . ?
N5 C4 1.147(3) . ?
C3 C1 1.424(3) . ?
C1 C2 1.383(3) . ?
C2 C4 1.417(3) . ?

loop_
_geom_hbond_atom_site_label_D
_geom_hbond_atom_site_label_H
_geom_hbond_atom_site_label_A
_geom_hbond_distance_DH
_geom_hbond_distance_HA
_geom_hbond_distance_DA
_geom_hbond_angle_DHA
_geom_hbond_site_symmetry_A
N8 H8 N1 0.87 2.14 2.968(3) 159.1 3_545
N9 H9A N5 0.87 2.63 3.468(3) 160.5 4
N10 H10B N1 0.98 2.59 3.306(3) 129.9 7
N11 H11B N4 0.98 2.25 3.210(3) 163.9 5
N11 H11A N2 1.09 2.38 3.421(3) 159.4 4_545
N11 H11A N10 1.09 2.65 3.285(3) 116.4 2_655
N7 H7 N5 0.92(3) 2.09(3) 2.958(3) 156(3) 3

loop_
_geom_torsion_atom_site_label_1
_geom_torsion_atom_site_label_2
_geom_torsion_atom_site_label_3
_geom_torsion_atom_site_label_4
_geom_torsion
_geom_torsion_site_symmetry_1
_geom_torsion_site_symmetry_2
_geom_torsion_site_symmetry_3
_geom_torsion_site_symmetry_4
_geom_torsion_publ_flag
N11 N8 C5 N7 176.43(19) . . . . ?
N11 N8 C5 N6 -3.7(3) . . . . ?
N10 N7 C5 N8 -0.4(3) . . . . ?
N10 N7 C5 N6 179.75(19) . . . . ?
N9 N6 C5 N8 176.4(2) . . . . ?
N9 N6 C5 N7 -3.8(3) . . . . ?
C1 N1 N2 N3 -0.1(3) . . . . ?
N1 N2 N3 C2 0.4(3) . . . . ?
N2 N1 C1 C2 -0.2(3) . . . . ?
N2 N1 C1 C3 179.4(2) . . . . ?
N4 C3 C1 N1 -160(6) . . . . ?
N4 C3 C1 C2 19(7) . . . . ?
N2 N3 C2 C1 -0.5(3) . . . . ?
N2 N3 C2 C4 -178.4(2) . . . . ?
N1 C1 C2 N3 0.4(3) . . . . ?
C3 C1 C2 N3 -179.1(2) . . . . ?
N1 C1 C2 C4 178.1(2) . . . . ?
C3 C1 C2 C4 -1.4(4) . . . . ?
N3 C2 C4 N5 165(10) . . . . ?
C1 C2 C4 N5 -12(10) . . . . ?

loop_
_cod_related_entry_id
_cod_related_entry_database
_cod_related_entry_code
1 ChemSpider 30660714
